data_2235563
loop_
_publ_author_name
'Peuronen, Anssi'
'Lahtinen, Manu'

_publ_section_title
;
 1-{2-[4-(4-Nitrophenyl)piperazin-1-yl]ethyl}-4-aza-1-azoniabicyclo[2.2.2]octane
 iodide
;
_journal_coeditor_code NR2029
_journal_issue 7
_journal_name_full 'Acta Crystallographica Section E'
_journal_page_first o1986
_journal_paper_doi 10.1107/S1600536812024531
_journal_volume 68
_journal_year 2012
_chemical_formula_iupac 'C18 H28 N5 O2 +, I -'
_chemical_formula_moiety 'C18 H28 N5 O2 +, I -'
_chemical_formula_sum 'C18 H28 I N5 O2'
_chemical_formula_weight 473.35
_chemical_name_systematic
;
1-{2-[4-(4-Nitrophenyl)piperazin-1-yl]ethyl}-4-aza-1-azoniabicyclo[2.2.2]octane
iodide
;
_space_group_IT_number 14
_symmetry_cell_setting monoclinic
_symmetry_space_group_name_Hall '-P 2ybc'
_symmetry_space_group_name_H-M 'P 1 21/c 1'
_atom_sites_solution_hydrogens geom
_atom_sites_solution_primary direct
_atom_sites_solution_secondary difmap
_audit_creation_method SHELXL-97
_cell_angle_alpha 90.00
_cell_angle_beta 110.124(3)
_cell_angle_gamma 90.00
_cell_formula_units_Z 4
_cell_length_a 9.7580(10)
_cell_length_b 10.7020(10)
_cell_length_c 20.187(2)
_cell_measurement_reflns_used 489
_cell_measurement_temperature 123(2)
_cell_measurement_theta_max 25.967
_cell_measurement_theta_min 0.996
_cell_volume 1979.4(3)
_computing_cell_refinement 'DENZO-SMN (Otwinowski & Minor, 1997)'
_computing_data_collection 'COLLECT (Bruker, 2008)'
_computing_data_reduction 'DENZO-SMN (Otwinowski & Minor, 1997)'
_computing_molecular_graphics 'Mercury (Macrae <i>et al.</i> 2008)'
_computing_publication_material 'SHELXL97 (Sheldrick, 2008<i>a</i>)'
_computing_structure_refinement 'SHELXL97 (Sheldrick, 2008<i>a</i>)'
_computing_structure_solution 'SHELXS97 (Sheldrick, 2008<i>a</i>)'
_diffrn_ambient_temperature 123(2)
_diffrn_detector_area_resol_mean 9
_diffrn_measured_fraction_theta_full 0.994
_diffrn_measured_fraction_theta_max 0.994
_diffrn_measurement_device_type 'Bruker--Nonius KappaCCD diffractometer with ApexII detector'
_diffrn_measurement_method '\f and \w scans'
_diffrn_radiation_monochromator graphite
_diffrn_radiation_source 'fine-focus sealed tube'
_diffrn_radiation_type MoK\a
_diffrn_radiation_wavelength 0.71069
_diffrn_reflns_av_R_equivalents 0.0316
_diffrn_reflns_av_sigmaI/netI 0.0366
_diffrn_reflns_limit_h_max 10
_diffrn_reflns_limit_h_min -12
_diffrn_reflns_limit_k_max 13
_diffrn_reflns_limit_k_min -12
_diffrn_reflns_limit_l_max 24
_diffrn_reflns_limit_l_min -24
_diffrn_reflns_number 12011
_diffrn_reflns_theta_full 26.00
_diffrn_reflns_theta_max 26.00
_diffrn_reflns_theta_min 2.19
_diffrn_standards_decay_% 0
_diffrn_standards_interval_count 0
_diffrn_standards_interval_time 0
_diffrn_standards_number 0
_exptl_absorpt_coefficient_mu 1.640
_exptl_absorpt_correction_T_max 0.7456
_exptl_absorpt_correction_T_min 0.6172
_exptl_absorpt_correction_type multi-scan
_exptl_absorpt_process_details '(SADABS; Sheldrick, 2008<i>b</i>)'
_exptl_crystal_colour yellow
_exptl_crystal_density_diffrn 1.588
_exptl_crystal_density_method 'not measured'
_exptl_crystal_description block
_exptl_crystal_F_000 960
_exptl_crystal_size_max 0.40
_exptl_crystal_size_mid 0.24
_exptl_crystal_size_min 0.16
_refine_diff_density_max 0.478
_refine_diff_density_min -0.435
_refine_ls_extinction_method none
_refine_ls_goodness_of_fit_ref 1.100
_refine_ls_hydrogen_treatment constr
_refine_ls_matrix_type full
_refine_ls_number_parameters 235
_refine_ls_number_reflns 3855
_refine_ls_number_restraints 0
_refine_ls_restrained_S_all 1.100
_refine_ls_R_factor_all 0.0348
_refine_ls_R_factor_gt 0.0290
_refine_ls_shift/su_max 0.001
_refine_ls_shift/su_mean 0.000
_refine_ls_structure_factor_coef Fsqd
_refine_ls_weighting_details 'calc w=1/[\s^2^(Fo^2^)+(0.0000P)^2^+2.7637P] where P=(Fo^2^+2Fc^2^)/3'
_refine_ls_weighting_scheme calc
_refine_ls_wR_factor_gt 0.0569
_refine_ls_wR_factor_ref 0.0597
_reflns_number_gt 3473
_reflns_number_total 3855
_reflns_threshold_expression I>2\s(I)
_cod_data_source_file nr2029.cif
_cod_data_source_block I
_cod_original_sg_symbol_H-M 'P 21/c'
_cod_database_code 2235563
_cod_database_fobs_code 2235563

loop_
_symmetry_equiv_pos_as_xyz
'x, y, z'
'-x, y+1/2, -z+1/2'
'-x, -y, -z'
'x, -y-1/2, z-1/2'

loop_
_atom_site_type_symbol
_atom_site_label
_atom_site_fract_x
_atom_site_fract_y
_atom_site_fract_z
_atom_site_U_iso_or_equiv
_atom_site_adp_type
_atom_site_calc_flag
_atom_site_refinement_flags
_atom_site_occupancy
_atom_site_symmetry_multiplicity
C C1 0.8248(3) 0.5722(3) 0.22628(15) 0.0253(6) Uani d . 1 1
H H1A 0.7838 0.6532 0.2341 0.030 Uiso calc R 1 1
H H1B 0.9068 0.5895 0.2094 0.030 Uiso calc R 1 1
C C2 0.8816(3) 0.4998(2) 0.29637(14) 0.0191(6) Uani d . 1 1
H H2A 0.9891 0.5078 0.3174 0.023 Uiso calc R 1 1
H H2B 0.8381 0.5339 0.3302 0.023 Uiso calc R 1 1
C C3 0.6055(3) 0.4544(3) 0.20373(14) 0.0212(6) Uani d . 1 1
H H3A 0.5201 0.4184 0.1663 0.025 Uiso calc R 1 1
H H3B 0.5708 0.5250 0.2255 0.025 Uiso calc R 1 1
C C4 0.6750(3) 0.3538(2) 0.26039(14) 0.0180(6) Uani d . 1 1
H H4A 0.6454 0.3673 0.3021 0.022 Uiso calc R 1 1
H H4B 0.6423 0.2695 0.2412 0.022 Uiso calc R 1 1
C C5 0.7831(3) 0.3924(3) 0.15276(14) 0.0234(6) Uani d . 1 1
H H5A 0.8425 0.4213 0.1247 0.028 Uiso calc R 1 1
H H5B 0.7079 0.3343 0.1232 0.028 Uiso calc R 1 1
C C6 0.8814(3) 0.3235(2) 0.21871(13) 0.0178(6) Uani d . 1 1
H H6A 0.8682 0.2321 0.2119 0.021 Uiso calc R 1 1
H H6B 0.9851 0.3436 0.2273 0.021 Uiso calc R 1 1
C C7 0.9208(3) 0.2816(2) 0.34290(14) 0.0199(6) Uani d . 1 1
H H7A 1.0238 0.2759 0.3455 0.024 Uiso calc R 1 1
H H7B 0.8787 0.1965 0.3332 0.024 Uiso calc R 1 1
C C8 0.9188(3) 0.3226(3) 0.41463(14) 0.0215(6) Uani d . 1 1
H H8A 0.9851 0.2675 0.4511 0.026 Uiso calc R 1 1
H H8B 0.9583 0.4086 0.4239 0.026 Uiso calc R 1 1
C C9 0.7828(3) 0.3793(2) 0.48911(14) 0.0210(6) Uani d . 1 1
H H9A 0.8214 0.4653 0.4912 0.025 Uiso calc R 1 1
H H9B 0.8502 0.3313 0.5290 0.025 Uiso calc R 1 1
C C10 0.6337(3) 0.3833(2) 0.49568(15) 0.0218(6) Uani d . 1 1
H H10A 0.6416 0.4200 0.5419 0.026 Uiso calc R 1 1
H H10B 0.5692 0.4378 0.4582 0.026 Uiso calc R 1 1
C C11 0.7208(3) 0.1927(2) 0.42183(15) 0.0219(6) Uani d . 1 1
H H11A 0.7876 0.1456 0.4623 0.026 Uiso calc R 1 1
H H11B 0.7186 0.1503 0.3779 0.026 Uiso calc R 1 1
C C12 0.5692(3) 0.1928(2) 0.42620(14) 0.0205(6) Uani d . 1 1
H H12A 0.5006 0.2341 0.3839 0.025 Uiso calc R 1 1
H H12B 0.5361 0.1056 0.4272 0.025 Uiso calc R 1 1
C C13 0.4545(3) 0.2381(2) 0.51467(13) 0.0163(5) Uani d . 1 1
C C14 0.4455(3) 0.3041(2) 0.57372(13) 0.0172(5) Uani d . 1 1
H H14 0.5165 0.3662 0.5954 0.021 Uiso calc R 1 1
C C15 0.3362(3) 0.2803(2) 0.60037(14) 0.0171(5) Uani d . 1 1
H H15 0.3308 0.3265 0.6396 0.021 Uiso calc R 1 1
C C16 0.2337(3) 0.1884(2) 0.56971(13) 0.0158(5) Uani d . 1 1
C C17 0.2390(3) 0.1219(2) 0.51154(13) 0.0176(6) Uani d . 1 1
H H17 0.1682 0.0591 0.4910 0.021 Uiso calc R 1 1
C C18 0.3463(3) 0.1465(2) 0.48361(14) 0.0179(6) Uani d . 1 1
H H18 0.3481 0.1019 0.4432 0.021 Uiso calc R 1 1
N N1 0.7115(2) 0.5005(2) 0.17234(12) 0.0215(5) Uani d . 1 1
N N2 0.8396(2) 0.36461(18) 0.28111(11) 0.0152(4) Uani d . 1 1
N N3 0.7755(2) 0.32088(19) 0.42256(11) 0.0167(5) Uani d . 1 1
N N4 0.5684(2) 0.25860(19) 0.48977(11) 0.0174(5) Uani d . 1 1
N N5 0.1165(2) 0.1644(2) 0.59637(11) 0.0189(5) Uani d . 1 1
O O1 0.0900(2) 0.24296(17) 0.63502(10) 0.0241(4) Uani d . 1 1
O O2 0.0460(2) 0.06682(18) 0.57861(11) 0.0287(5) Uani d . 1 1
I I1 0.289527(19) 0.471091(16) 0.287677(10) 0.02555(7) Uani d . 1 1

loop_
_atom_site_aniso_label
_atom_site_aniso_U_11
_atom_site_aniso_U_22
_atom_site_aniso_U_33
_atom_site_aniso_U_12
_atom_site_aniso_U_13
_atom_site_aniso_U_23
C1 0.0279(16) 0.0193(13) 0.0288(16) -0.0030(12) 0.0102(13) 0.0036(12)
C2 0.0184(14) 0.0169(12) 0.0216(15) -0.0027(11) 0.0065(12) -0.0036(11)
C3 0.0163(14) 0.0280(14) 0.0207(15) 0.0031(11) 0.0081(12) 0.0045(11)
C4 0.0124(13) 0.0227(13) 0.0201(14) -0.0022(10) 0.0069(11) 0.0016(11)
C5 0.0238(15) 0.0323(15) 0.0174(14) -0.0008(12) 0.0115(12) -0.0004(12)
C6 0.0195(14) 0.0218(13) 0.0170(14) -0.0006(11) 0.0123(12) -0.0034(10)
C7 0.0156(14) 0.0217(13) 0.0235(15) 0.0046(11) 0.0083(12) 0.0063(11)
C8 0.0169(14) 0.0284(15) 0.0185(14) 0.0022(11) 0.0051(12) 0.0038(11)
C9 0.0214(15) 0.0242(14) 0.0178(14) -0.0051(11) 0.0075(12) -0.0018(11)
C10 0.0261(15) 0.0172(13) 0.0259(15) -0.0026(11) 0.0140(13) -0.0040(11)
C11 0.0282(16) 0.0191(13) 0.0235(15) 0.0021(11) 0.0154(13) 0.0010(11)
C12 0.0274(16) 0.0176(13) 0.0200(15) -0.0039(11) 0.0127(12) -0.0039(11)
C13 0.0186(14) 0.0162(12) 0.0152(13) 0.0039(10) 0.0073(11) 0.0023(10)
C14 0.0188(14) 0.0158(12) 0.0173(14) -0.0018(10) 0.0067(11) -0.0033(10)
C15 0.0200(14) 0.0176(13) 0.0160(13) 0.0039(11) 0.0091(11) -0.0024(10)
C16 0.0147(13) 0.0190(13) 0.0147(13) 0.0019(10) 0.0062(11) 0.0025(10)
C17 0.0206(14) 0.0135(12) 0.0187(14) -0.0003(10) 0.0066(12) -0.0018(10)
C18 0.0210(14) 0.0177(13) 0.0147(13) 0.0019(11) 0.0060(11) -0.0029(10)
N1 0.0206(12) 0.0265(12) 0.0198(13) 0.0000(10) 0.0101(10) 0.0049(10)
N2 0.0148(11) 0.0148(10) 0.0190(12) 0.0001(8) 0.0098(9) -0.0011(9)
N3 0.0164(12) 0.0188(11) 0.0164(12) -0.0005(9) 0.0076(9) -0.0003(9)
N4 0.0216(12) 0.0156(10) 0.0184(12) -0.0019(9) 0.0115(10) -0.0033(9)
N5 0.0190(12) 0.0227(12) 0.0166(12) 0.0017(9) 0.0080(10) 0.0004(9)
O1 0.0269(11) 0.0262(10) 0.0244(11) 0.0014(8) 0.0154(9) -0.0056(8)
O2 0.0246(11) 0.0314(11) 0.0348(12) -0.0116(9) 0.0161(10) -0.0109(9)
I1 0.01937(11) 0.02237(11) 0.03199(13) -0.00198(7) 0.00509(8) -0.00562(7)

loop_
_atom_type_symbol
_atom_type_description
_atom_type_scat_dispersion_real
_atom_type_scat_dispersion_imag
_atom_type_scat_source
C C 0.0033 0.0016 'International Tables Vol C Tables 4.2.6.8 and 6.1.1.4'
H H 0.0000 0.0000 'International Tables Vol C Tables 4.2.6.8 and 6.1.1.4'
I I -0.4742 1.8119 'International Tables Vol C Tables 4.2.6.8 and 6.1.1.4'
N N 0.0061 0.0033 'International Tables Vol C Tables 4.2.6.8 and 6.1.1.4'
O O 0.0106 0.0060 'International Tables Vol C Tables 4.2.6.8 and 6.1.1.4'

loop_
_geom_angle_atom_site_label_1
_geom_angle_atom_site_label_2
_geom_angle_atom_site_label_3
_geom_angle
N1 C1 C2 111.1(2)
N1 C1 H1A 109.4
C2 C1 H1A 109.4
N1 C1 H1B 109.4
C2 C1 H1B 109.4
H1A C1 H1B 108.0
N2 C2 C1 108.0(2)
N2 C2 H2A 110.1
C1 C2 H2A 110.1
N2 C2 H2B 110.1
C1 C2 H2B 110.1
H2A C2 H2B 108.4
N1 C3 C4 110.9(2)
N1 C3 H3A 109.5
C4 C3 H3A 109.5
N1 C3 H3B 109.5
C4 C3 H3B 109.5
H3A C3 H3B 108.0
N2 C4 C3 107.7(2)
N2 C4 H4A 110.2
C3 C4 H4A 110.2
N2 C4 H4B 110.2
C3 C4 H4B 110.2
H4A C4 H4B 108.5
N1 C5 C6 110.9(2)
N1 C5 H5A 109.5
C6 C5 H5A 109.5
N1 C5 H5B 109.5
C6 C5 H5B 109.5
H5A C5 H5B 108.0
N2 C6 C5 108.3(2)
N2 C6 H6A 110.0
C5 C6 H6A 110.0
N2 C6 H6B 110.0
C5 C6 H6B 110.0
H6A C6 H6B 108.4
N2 C7 C8 116.1(2)
N2 C7 H7A 108.3
C8 C7 H7A 108.3
N2 C7 H7B 108.3
C8 C7 H7B 108.3
H7A C7 H7B 107.4
N3 C8 C7 115.3(2)
N3 C8 H8A 108.4
C7 C8 H8A 108.4
N3 C8 H8B 108.4
C7 C8 H8B 108.4
H8A C8 H8B 107.5
N3 C9 C10 110.5(2)
N3 C9 H9A 109.6
C10 C9 H9A 109.6
N3 C9 H9B 109.6
C10 C9 H9B 109.6
H9A C9 H9B 108.1
N4 C10 C9 111.9(2)
N4 C10 H10A 109.2
C9 C10 H10A 109.2
N4 C10 H10B 109.2
C9 C10 H10B 109.2
H10A C10 H10B 107.9
N3 C11 C12 111.0(2)
N3 C11 H11A 109.4
C12 C11 H11A 109.4
N3 C11 H11B 109.4
C12 C11 H11B 109.4
H11A C11 H11B 108.0
N4 C12 C11 110.6(2)
N4 C12 H12A 109.5
C11 C12 H12A 109.5
N4 C12 H12B 109.5
C11 C12 H12B 109.5
H12A C12 H12B 108.1
N4 C13 C14 121.1(2)
N4 C13 C18 121.1(2)
C14 C13 C18 117.7(2)
C15 C14 C13 121.2(2)
C15 C14 H14 119.4
C13 C14 H14 119.4
C14 C15 C16 119.6(2)
C14 C15 H15 120.2
C16 C15 H15 120.2
C15 C16 C17 120.6(2)
C15 C16 N5 120.1(2)
C17 C16 N5 119.3(2)
C18 C17 C16 120.2(2)
C18 C17 H17 119.9
C16 C17 H17 119.9
C17 C18 C13 120.5(2)
C17 C18 H18 119.8
C13 C18 H18 119.8
C3 N1 C1 108.4(2)
C3 N1 C5 108.7(2)
C1 N1 C5 107.6(2)
C2 N2 C7 111.5(2)
C2 N2 C6 108.47(19)
C7 N2 C6 107.45(19)
C2 N2 C4 108.49(19)
C7 N2 C4 112.71(19)
C6 N2 C4 108.07(19)
C8 N3 C9 110.5(2)
C8 N3 C11 111.7(2)
C9 N3 C11 108.1(2)
C13 N4 C10 119.7(2)
C13 N4 C12 119.2(2)
C10 N4 C12 112.1(2)
O1 N5 O2 122.9(2)
O1 N5 C16 118.7(2)
O2 N5 C16 118.4(2)

loop_
_geom_bond_atom_site_label_1
_geom_bond_atom_site_label_2
_geom_bond_distance
C1 N1 1.472(4)
C1 C2 1.539(4)
C1 H1A 0.9900
C1 H1B 0.9900
C2 N2 1.507(3)
C2 H2A 0.9900
C2 H2B 0.9900
C3 N1 1.472(3)
C3 C4 1.547(4)
C3 H3A 0.9900
C3 H3B 0.9900
C4 N2 1.519(3)
C4 H4A 0.9900
C4 H4B 0.9900
C5 N1 1.474(3)
C5 C6 1.535(4)
C5 H5A 0.9900
C5 H5B 0.9900
C6 N2 1.517(3)
C6 H6A 0.9900
C6 H6B 0.9900
C7 N2 1.515(3)
C7 C8 1.520(4)
C7 H7A 0.9900
C7 H7B 0.9900
C8 N3 1.461(3)
C8 H8A 0.9900
C8 H8B 0.9900
C9 N3 1.461(3)
C9 C10 1.506(4)
C9 H9A 0.9900
C9 H9B 0.9900
C10 N4 1.466(3)
C10 H10A 0.9900
C10 H10B 0.9900
C11 N3 1.470(3)
C11 C12 1.511(4)
C11 H11A 0.9900
C11 H11B 0.9900
C12 N4 1.466(3)
C12 H12A 0.9900
C12 H12B 0.9900
C13 N4 1.386(3)
C13 C14 1.414(3)
C13 C18 1.418(4)
C14 C15 1.374(4)
C14 H14 0.9500
C15 C16 1.388(4)
C15 H15 0.9500
C16 C17 1.389(4)
C16 N5 1.444(3)
C17 C18 1.375(4)
C17 H17 0.9500
C18 H18 0.9500
N5 O1 1.233(3)
N5 O2 1.234(3)

loop_
_geom_hbond_atom_site_label_D
_geom_hbond_atom_site_label_H
_geom_hbond_atom_site_label_A
_geom_hbond_site_symmetry_A
_geom_hbond_distance_DH
_geom_hbond_distance_HA
_geom_hbond_distance_DA
_geom_hbond_angle_DHA
C2 H2B O1 3_666 0.99 2.52 3.051(3) 113.4
C5 H5A O2 4_665 0.99 2.47 3.414(3) 159.6
C6 H6B O1 4_665 0.99 2.59 3.141(3) 115.5
C14 H14 I1 3_666 0.95 3.02 3.914(3) 157.6
C17 H17 O2 3_556 0.95 2.48 3.412(3) 167.6
C18 H18 N1 2_645 0.95 2.45 3.384(3) 165.8

loop_
_geom_torsion_atom_site_label_1
_geom_torsion_atom_site_label_2
_geom_torsion_atom_site_label_3
_geom_torsion_atom_site_label_4
_geom_torsion
N1 C1 C2 N2 17.9(3)
N1 C3 C4 N2 17.4(3)
N1 C5 C6 N2 16.5(3)
N2 C7 C8 N3 65.3(3)
N3 C9 C10 N4 56.7(3)
N3 C11 C12 N4 -57.3(3)
N4 C13 C14 C15 -177.3(2)
C18 C13 C14 C15 0.2(4)
C13 C14 C15 C16 1.1(4)
C14 C15 C16 C17 -1.2(4)
C14 C15 C16 N5 -178.7(2)
C15 C16 C17 C18 0.0(4)
N5 C16 C17 C18 177.5(2)
C16 C17 C18 C13 1.3(4)
N4 C13 C18 C17 176.0(2)
C14 C13 C18 C17 -1.4(4)
C4 C3 N1 C1 -68.6(3)
C4 C3 N1 C5 48.1(3)
C2 C1 N1 C3 47.9(3)
C2 C1 N1 C5 -69.5(3)
C6 C5 N1 C3 -68.3(3)
C6 C5 N1 C1 48.9(3)
C1 C2 N2 C7 166.4(2)
C1 C2 N2 C6 48.3(3)
C1 C2 N2 C4 -68.9(3)
C8 C7 N2 C2 49.5(3)
C8 C7 N2 C6 168.3(2)
C8 C7 N2 C4 -72.8(3)
C5 C6 N2 C2 -67.9(3)
C5 C6 N2 C7 171.4(2)
C5 C6 N2 C4 49.5(3)
C3 C4 N2 C2 48.9(3)
C3 C4 N2 C7 172.9(2)
C3 C4 N2 C6 -68.5(2)
C7 C8 N3 C9 -171.5(2)
C7 C8 N3 C11 68.1(3)
C10 C9 N3 C8 177.2(2)
C10 C9 N3 C11 -60.3(3)
C12 C11 N3 C8 -177.0(2)
C12 C11 N3 C9 61.3(3)
C14 C13 N4 C10 -32.4(4)
C18 C13 N4 C10 150.2(2)
C14 C13 N4 C12 -176.9(2)
C18 C13 N4 C12 5.8(4)
C9 C10 N4 C13 161.0(2)
C9 C10 N4 C12 -52.2(3)
C11 C12 N4 C13 -161.0(2)
C11 C12 N4 C10 52.0(3)
C15 C16 N5 O1 15.9(3)
C17 C16 N5 O1 -161.6(2)
C15 C16 N5 O2 -165.1(2)
C17 C16 N5 O2 17.4(3)
